data_7019788
loop_
_publ_author_name
'Lewis, Frank W.'
'Harwood, Laurence M.'
'Hudson, Michael J.'
'Drew, Michael G. B.'
'Sypula, Michal'
'Modolo, Giuseppe'
'Whittaker, Daniel'
'Sharrad, Clint A.'
'Videva, Vladimira'
'Hubscher-Bruder, V\'eronique'
'Arnaud-Neu, Fran\,coise'

_publ_section_title
;
 Complexation of lanthanides, actinides and transition metal cations with
 a 6-(1,2,4-triazin-3-yl)-2,2':6',2''-terpyridine ligand: implications for
 actinide(iii)/lanthanide(iii) partitioning.
;
_journal_issue 30
_journal_name_full 'Dalton transactions (Cambridge, England : 2003)'
_journal_page_first 9209
_journal_page_last 9219
_journal_paper_doi 10.1039/c2dt30522d
_journal_volume 41
_journal_year 2012
_chemical_formula_moiety 'C26 H26 Eu N9 O9, 2(C2 H3 N)'
_chemical_formula_sum 'C30 H32 Eu N11 O9'
_chemical_formula_weight 842.63
_chemical_name_systematic
;
?
;
_space_group_crystal_system monoclinic
_space_group_IT_number 14
_space_group_name_Hall '-P 2ybc'
_space_group_name_H-M_alt 'P 1 21/c 1'
_symmetry_space_group_name_Hall '-P 2ybc'
_symmetry_space_group_name_H-M 'P 1 21/c 1'
_atom_sites_solution_hydrogens geom
_atom_sites_solution_primary direct
_atom_sites_solution_secondary difmap
_audit_creation_date 2012-04-18
_audit_creation_method
;
Olex2 1.1
(compiled 2011.11.01 svn.r2039, GUI svn.r3906)
;
_cell_angle_alpha 90.00
_cell_angle_beta 102.155(2)
_cell_angle_gamma 90.00
_cell_formula_units_Z 4
_cell_length_a 12.8212(3)
_cell_length_b 14.9805(4)
_cell_length_c 18.2654(5)
_cell_measurement_reflns_used 9874
_cell_measurement_temperature 100.15
_cell_measurement_theta_max 70.125
_cell_measurement_theta_min 3.527
_cell_volume 3429.55(16)
_computing_molecular_graphics
;
O. V. Dolomanov, L. J. Bourhis, R. J. Gildea, J. A. K. Howard and H. Puschmann,
OLEX2: a complete structure solution, refinement and analysis program.
J. Appl. Cryst. (2009). 42, 339-341.
;
_computing_publication_material
;
O. V. Dolomanov, L. J. Bourhis, R. J. Gildea, J. A. K. Howard and H. Puschmann,
OLEX2: a complete structure solution, refinement and analysis program.
J. Appl. Cryst. (2009). 42, 339-341.
;
_computing_structure_refinement
;
XL, G.M. Sheldrick, Acta Cryst.
(2008). A64, 112-122
;
_computing_structure_solution 'SHELXS-97 (Sheldrick, 1990)'
_diffrn_ambient_temperature 100.15
_diffrn_measured_fraction_theta_full 1.000
_diffrn_measured_fraction_theta_max 1.000
_diffrn_measurement_device_type 'Bruker SMART APEX CCD area detector'
_diffrn_measurement_method '\w and \f scans'
_diffrn_radiation_monochromator graphite
_diffrn_radiation_type CuK\a
_diffrn_radiation_wavelength 1.54178
_diffrn_reflns_av_R_equivalents 0.0764
_diffrn_reflns_av_unetI/netI 0.0480
_diffrn_reflns_limit_h_max 14
_diffrn_reflns_limit_h_min -15
_diffrn_reflns_limit_k_max 18
_diffrn_reflns_limit_k_min -18
_diffrn_reflns_limit_l_max 22
_diffrn_reflns_limit_l_min -17
_diffrn_reflns_number 54007
_diffrn_reflns_theta_full 70.07
_diffrn_reflns_theta_max 70.07
_diffrn_reflns_theta_min 3.53
_diffrn_source 'fine-focus sealed tube'
_diffrn_source_current 0.65
_diffrn_source_power 0.02925
_diffrn_source_voltage 45.0
_exptl_absorpt_coefficient_mu 13.688
_exptl_absorpt_correction_T_max 0.7533
_exptl_absorpt_correction_T_min 0.3146
_exptl_absorpt_correction_type multi-scan
_exptl_absorpt_process_details
;
SADABS-2008/1 (Bruker,2008) was used for absorption correction.
R(int) was 0.1549 before and 0.0966 after correction.
The Ratio of minimum to maximum transmission is 0.4176.
The \l/2 correction factor is 0.0000.
;
_exptl_crystal_colour 'clear yellow'
_exptl_crystal_colour_lustre clear
_exptl_crystal_colour_primary yellow
_exptl_crystal_density_diffrn 1.632
_exptl_crystal_density_method 'not measured'
_exptl_crystal_description block
_exptl_crystal_F_000 1696
_exptl_crystal_size_max 0.1
_exptl_crystal_size_mid 0.1
_exptl_crystal_size_min 0.03
_refine_diff_density_max 1.657
_refine_diff_density_min -1.327
_refine_diff_density_rms 0.135
_refine_ls_extinction_method none
_refine_ls_goodness_of_fit_ref 1.037
_refine_ls_hydrogen_treatment constr
_refine_ls_matrix_type full
_refine_ls_number_parameters 430
_refine_ls_number_reflns 6504
_refine_ls_number_restraints 0
_refine_ls_restrained_S_all 1.037
_refine_ls_R_factor_all 0.0547
_refine_ls_R_factor_gt 0.0458
_refine_ls_shift/su_max 0.001
_refine_ls_shift/su_mean 0.000
_refine_ls_structure_factor_coef Fsqd
_refine_ls_weighting_details 'calc w=1/[\s^2^(Fo^2^)+(0.1047P)^2^+0.0000P] where P=(Fo^2^+2Fc^2^)/3'
_refine_ls_weighting_scheme calc
_refine_ls_wR_factor_gt 0.1343
_refine_ls_wR_factor_ref 0.1417
_reflns_number_gt 5561
_reflns_number_total 6504
_reflns_threshold_expression >2sigma(I)
_cod_data_source_file c2dt30522d.txt
_cod_data_source_block xlsn3_0m
_cod_original_cell_volume 3429.55(15)
_cod_database_code 7019788

loop_
_space_group_symop_id
_space_group_symop_operation_xyz
1 'x, y, z'
2 '-x, y+1/2, -z+1/2'
3 '-x, -y, -z'
4 'x, -y-1/2, z-1/2'

loop_
_atom_site_label
_atom_site_type_symbol
_atom_site_fract_x
_atom_site_fract_y
_atom_site_fract_z
_atom_site_U_iso_or_equiv
_atom_site_adp_type
_atom_site_occupancy
_atom_site_symmetry_multiplicity
_atom_site_calc_flag
_atom_site_refinement_flags
O4 O 0.3110(3) 0.5646(2) 0.0907(2) 0.0288(8) Uani 1 1 d .
O5 O 0.2098(3) 0.6733(2) 0.1091(2) 0.0281(8) Uani 1 1 d .
O6 O 0.1406(3) 0.5419(3) 0.0800(2) 0.0439(10) Uani 1 1 d .
O8 O 0.3305(3) 0.7950(2) 0.2094(2) 0.0247(7) Uani 1 1 d .
O9 O 0.3284(3) 0.7362(3) 0.3187(2) 0.0327(8) Uani 1 1 d .
O7 O 0.3926(2) 0.6623(2) 0.23522(19) 0.0215(7) Uani 1 1 d .
O2 O 0.4320(3) 0.6301(2) -0.00463(19) 0.0277(8) Uani 1 1 d .
O3 O 0.5406(3) 0.6743(3) -0.0742(2) 0.0427(10) Uani 1 1 d .
O1 O 0.5193(3) 0.7530(2) 0.0209(2) 0.0270(8) Uani 1 1 d .
N2 N 0.2176(3) 0.5913(3) 0.0930(2) 0.0280(9) Uani 1 1 d .
N11 N 0.5569(3) 0.6158(3) 0.1621(2) 0.0203(8) Uani 1 1 d .
N21 N 0.5560(3) 0.7907(2) 0.1912(2) 0.0191(8) Uani 1 1 d .
N31 N 0.4146(3) 0.8835(2) 0.0908(2) 0.0175(7) Uani 1 1 d .
N45 N 0.2144(3) 0.9103(3) -0.0790(2) 0.0256(9) Uani 1 1 d .
N42 N 0.2015(3) 0.7320(3) -0.0447(3) 0.0252(9) Uani 1 1 d .
N41 N 0.2735(3) 0.7856(2) -0.0021(3) 0.0227(9) Uani 1 1 d .
N3 N 0.3494(3) 0.7325(3) 0.2565(3) 0.0237(9) Uani 1 1 d .
N1 N 0.4988(3) 0.6854(3) -0.0212(3) 0.0268(9) Uani 1 1 d .
C16 C 0.6254(3) 0.6435(3) 0.2253(3) 0.0205(9) Uani 1 1 d .
C22 C 0.6229(3) 0.7402(3) 0.2415(3) 0.0189(9) Uani 1 1 d .
C26 C 0.5571(3) 0.8797(3) 0.1995(3) 0.0199(9) Uani 1 1 d .
C25 C 0.6215(3) 0.9221(3) 0.2612(3) 0.0233(10) Uani 1 1 d .
H25 H 0.6204 0.9852 0.2662 0.028 Uiso 1 1 calc R
C24 C 0.6866(3) 0.8702(3) 0.3147(3) 0.0254(10) Uani 1 1 d .
H56 H 0.7300 0.8972 0.3576 0.030 Uiso 1 1 calc R
C23 C 0.6881(4) 0.7788(3) 0.3052(3) 0.0243(11) Uani 1 1 d .
H23 H 0.7327 0.7423 0.3413 0.029 Uiso 1 1 calc R
C32 C 0.4884(3) 0.9322(3) 0.1389(3) 0.0198(9) Uani 1 1 d .
C36 C 0.3530(3) 0.9284(3) 0.0328(3) 0.0209(9) Uani 1 1 d .
C35 C 0.3594(4) 1.0193(3) 0.0213(3) 0.0256(10) Uani 1 1 d .
H35 H 0.3137 1.0480 -0.0196 0.031 Uiso 1 1 calc R
C34 C 0.4346(4) 1.0669(3) 0.0715(3) 0.0278(11) Uani 1 1 d .
H34 H 0.4407 1.1296 0.0659 0.033 Uiso 1 1 calc R
C33 C 0.5010(4) 1.0235(3) 0.1299(3) 0.0252(10) Uani 1 1 d .
H33 H 0.5546 1.0555 0.1635 0.030 Uiso 1 1 calc R
C46 C 0.2763(4) 0.8720(3) -0.0189(3) 0.0226(10) Uani 1 1 d .
C43 C 0.1455(4) 0.8589(4) -0.1232(3) 0.0279(10) Uani 1 1 d .
C51 C 0.0800(4) 0.9006(5) -0.1936(4) 0.0434(15) Uani 1 1 d .
C58 C 0.1513(5) 0.9587(4) -0.2322(3) 0.0413(14) Uani 1 1 d .
H58A H 0.1840 1.0061 -0.1979 0.062 Uiso 1 1 calc R
H58B H 0.1081 0.9854 -0.2775 0.062 Uiso 1 1 calc R
H58C H 0.2074 0.9216 -0.2456 0.062 Uiso 1 1 calc R
C57 C -0.0012(5) 0.9606(6) -0.1677(5) 0.075(3) Uani 1 1 d .
H57A H -0.0460 0.9245 -0.1418 0.113 Uiso 1 1 calc R
H57B H -0.0461 0.9896 -0.2113 0.113 Uiso 1 1 calc R
H57C H 0.0363 1.0061 -0.1335 0.113 Uiso 1 1 calc R
C52 C 0.0281(6) 0.8270(6) -0.2469(4) 0.076(3) Uani 1 1 d .
H52A H -0.0254 0.8540 -0.2879 0.091 Uiso 1 1 calc R
H52B H 0.0833 0.7982 -0.2695 0.091 Uiso 1 1 calc R
C53 C -0.0255(5) 0.7569(6) -0.2081(4) 0.062(2) Uani 1 1 d .
H53A H -0.0642 0.7148 -0.2461 0.074 Uiso 1 1 calc R
H53B H -0.0786 0.7863 -0.1839 0.074 Uiso 1 1 calc R
C54 C 0.0544(4) 0.7033(4) -0.1477(4) 0.0336(13) Uani 1 1 d .
C55 C -0.0062(4) 0.6553(4) -0.0977(3) 0.0397(14) Uani 1 1 d .
H55A H -0.0441 0.6988 -0.0728 0.060 Uiso 1 1 calc R
H55B H 0.0437 0.6213 -0.0598 0.060 Uiso 1 1 calc R
H55C H -0.0578 0.6143 -0.1277 0.060 Uiso 1 1 calc R
C56 C 0.1162(5) 0.6349(6) -0.1846(6) 0.086(3) Uani 1 1 d .
H56A H 0.0659 0.5931 -0.2147 0.129 Uiso 1 1 calc R
H56B H 0.1655 0.6019 -0.1457 0.129 Uiso 1 1 calc R
H56C H 0.1565 0.6659 -0.2169 0.129 Uiso 1 1 calc R
C44 C 0.1357(4) 0.7672(4) -0.1037(3) 0.0239(10) Uani 1 1 d .
C15 C 0.6943(3) 0.5846(3) 0.2702(3) 0.0242(10) Uani 1 1 d .
H15 H 0.7404 0.6051 0.3147 0.029 Uiso 1 1 calc R
C14 C 0.6952(4) 0.4962(3) 0.2495(3) 0.0271(10) Uani 1 1 d .
H14 H 0.7419 0.4551 0.2797 0.032 Uiso 1 1 calc R
C13 C 0.6273(4) 0.4679(3) 0.1841(3) 0.0248(10) Uani 1 1 d .
H13 H 0.6273 0.4075 0.1683 0.030 Uiso 1 1 calc R
C12 C 0.5595(4) 0.5298(3) 0.1426(3) 0.0217(9) Uani 1 1 d .
H12 H 0.5125 0.5104 0.0981 0.026 Uiso 1 1 calc R
N61 N 0.1399(6) 1.1373(7) 0.0410(4) 0.0952(14) Uani 1 1 d .
C62 C 0.0682(7) 1.1513(9) -0.0097(6) 0.0952(14) Uani 1 1 d .
C63 C -0.0213(7) 1.1750(8) -0.0736(6) 0.0952(14) Uani 1 1 d .
H63A H 0.0006 1.1640 -0.1211 0.143 Uiso 1 1 calc R
H63B H -0.0393 1.2383 -0.0703 0.143 Uiso 1 1 calc R
H63C H -0.0839 1.1384 -0.0713 0.143 Uiso 1 1 calc R
C72 C 0.7847(8) 0.6807(9) 0.0879(6) 0.0952(14) Uani 1 1 d .
N71 N 0.7907(6) 0.7543(8) 0.1210(5) 0.0952(14) Uani 1 1 d .
C73 C 0.7719(7) 0.6049(8) 0.0430(5) 0.0952(14) Uani 1 1 d .
H73A H 0.7554 0.6226 -0.0098 0.143 Uiso 1 1 calc R
H73B H 0.7132 0.5687 0.0538 0.143 Uiso 1 1 calc R
H73C H 0.8379 0.5698 0.0534 0.143 Uiso 1 1 calc R
Eu1 Eu 0.400235(18) 0.714299(16) 0.107079(14) 0.01585(12) Uani 1 1 d .

loop_
_atom_site_aniso_label
_atom_site_aniso_U_11
_atom_site_aniso_U_22
_atom_site_aniso_U_33
_atom_site_aniso_U_23
_atom_site_aniso_U_13
_atom_site_aniso_U_12
O4 0.0318(17) 0.0183(16) 0.033(2) 0.0008(15) -0.0003(16) -0.0075(14)
O5 0.0235(15) 0.0238(17) 0.032(2) 0.0035(15) -0.0047(15) -0.0058(13)
O6 0.038(2) 0.043(2) 0.046(2) 0.005(2) 0.0000(19) -0.0261(18)
O8 0.0269(17) 0.0145(16) 0.033(2) 0.0024(14) 0.0082(16) 0.0007(12)
O9 0.038(2) 0.0341(19) 0.030(2) -0.0028(17) 0.0163(18) -0.0044(16)
O7 0.0217(14) 0.0176(16) 0.0249(17) 0.0035(13) 0.0040(13) 0.0029(12)
O2 0.0391(19) 0.0193(17) 0.0243(18) -0.0026(14) 0.0061(16) -0.0033(14)
O3 0.053(2) 0.047(3) 0.033(2) -0.0066(19) 0.021(2) -0.002(2)
O1 0.0358(18) 0.0205(18) 0.0265(19) -0.0042(15) 0.0106(16) -0.0056(14)
N2 0.028(2) 0.025(2) 0.026(2) 0.0048(18) -0.0041(18) -0.0161(17)
N11 0.0180(16) 0.0208(19) 0.021(2) -0.0021(16) 0.0009(15) 0.0001(14)
N21 0.0188(18) 0.0150(19) 0.024(2) -0.0005(15) 0.0051(16) -0.0011(13)
N31 0.0216(16) 0.0108(17) 0.0196(19) -0.0014(15) 0.0029(16) -0.0005(13)
N45 0.0268(19) 0.021(2) 0.027(2) 0.0060(17) 0.0029(17) 0.0034(16)
N42 0.0224(19) 0.024(2) 0.027(2) -0.0027(18) 0.0002(18) -0.0053(16)
N41 0.023(2) 0.018(2) 0.024(2) 0.0000(15) -0.0011(18) -0.0011(14)
N3 0.0227(19) 0.0208(19) 0.028(2) -0.0044(18) 0.0074(18) -0.0064(16)
N1 0.033(2) 0.021(2) 0.027(2) 0.0007(18) 0.0072(19) 0.0031(18)
C16 0.0195(19) 0.020(2) 0.023(2) -0.0022(19) 0.0059(18) 0.0007(17)
C22 0.0154(19) 0.019(2) 0.023(2) -0.0010(19) 0.0045(18) -0.0025(16)
C26 0.0174(18) 0.020(2) 0.022(2) -0.0015(18) 0.0038(18) -0.0019(16)
C25 0.020(2) 0.020(2) 0.031(3) -0.007(2) 0.007(2) -0.0039(17)
C24 0.020(2) 0.030(3) 0.024(2) -0.005(2) 0.0001(19) -0.0051(18)
C23 0.018(2) 0.026(3) 0.026(3) -0.004(2) -0.001(2) -0.0003(17)
C32 0.0187(19) 0.019(2) 0.022(2) -0.0059(18) 0.0042(18) -0.0034(16)
C36 0.023(2) 0.016(2) 0.022(2) 0.0042(18) 0.0027(19) 0.0029(17)
C35 0.030(2) 0.019(2) 0.026(3) 0.004(2) 0.004(2) -0.0004(18)
C34 0.039(3) 0.013(2) 0.033(3) 0.002(2) 0.010(2) -0.0023(19)
C33 0.028(2) 0.020(2) 0.027(3) -0.005(2) 0.004(2) -0.0079(18)
C46 0.024(2) 0.021(2) 0.022(2) 0.0029(19) 0.0036(19) 0.0016(18)
C43 0.023(2) 0.034(3) 0.025(3) 0.001(2) 0.000(2) 0.004(2)
C51 0.028(3) 0.060(4) 0.037(3) 0.020(3) -0.005(2) -0.001(3)
C58 0.039(3) 0.047(3) 0.033(3) 0.017(3) -0.002(3) 0.005(3)
C57 0.041(3) 0.098(6) 0.092(6) 0.066(5) 0.025(4) 0.037(4)
C52 0.062(5) 0.110(7) 0.041(4) 0.029(5) -0.020(4) -0.048(5)
C53 0.039(3) 0.100(6) 0.036(4) 0.025(4) -0.017(3) -0.032(4)
C54 0.020(2) 0.042(3) 0.036(3) -0.009(3) -0.001(2) -0.005(2)
C55 0.034(3) 0.037(3) 0.042(3) 0.008(3) -0.006(3) -0.010(2)
C56 0.042(4) 0.099(7) 0.120(8) -0.088(6) 0.024(4) -0.029(4)
C44 0.020(2) 0.028(2) 0.024(3) -0.006(2) 0.005(2) -0.0019(19)
C15 0.019(2) 0.025(2) 0.026(3) 0.000(2) -0.0007(19) 0.0001(18)
C14 0.023(2) 0.027(3) 0.031(3) 0.010(2) 0.003(2) 0.0025(18)
C13 0.028(2) 0.016(2) 0.030(3) -0.002(2) 0.006(2) 0.0003(17)
C12 0.023(2) 0.017(2) 0.025(2) -0.0049(19) 0.0048(19) 0.0002(17)
N61 0.063(2) 0.157(4) 0.067(3) 0.009(3) 0.0179(19) 0.027(3)
C62 0.063(2) 0.157(4) 0.067(3) 0.009(3) 0.0179(19) 0.027(3)
C63 0.063(2) 0.157(4) 0.067(3) 0.009(3) 0.0179(19) 0.027(3)
C72 0.063(2) 0.157(4) 0.067(3) 0.009(3) 0.0179(19) 0.027(3)
N71 0.063(2) 0.157(4) 0.067(3) 0.009(3) 0.0179(19) 0.027(3)
C73 0.063(2) 0.157(4) 0.067(3) 0.009(3) 0.0179(19) 0.027(3)
Eu1 0.01736(16) 0.01037(17) 0.01796(17) 0.00033(9) -0.00049(11) -0.00205(8)

loop_
_atom_type_symbol
_atom_type_description
_atom_type_scat_dispersion_real
_atom_type_scat_dispersion_imag
_atom_type_scat_source
C C 0.0181 0.0091 'International Tables Vol C Tables 4.2.6.8 and 6.1.1.4'
H H 0.0000 0.0000 'International Tables Vol C Tables 4.2.6.8 and 6.1.1.4'
Eu Eu -8.9294 11.1857 'International Tables Vol C Tables 4.2.6.8 and 6.1.1.4'
N N 0.0311 0.0180 'International Tables Vol C Tables 4.2.6.8 and 6.1.1.4'
O O 0.0492 0.0322 'International Tables Vol C Tables 4.2.6.8 and 6.1.1.4'

loop_
_geom_angle_atom_site_label_1
_geom_angle_atom_site_label_2
_geom_angle_atom_site_label_3
_geom_angle
N2 O4 Eu1 97.1(3)
N2 O5 Eu1 96.2(3)
N3 O8 Eu1 95.8(3)
N3 O7 Eu1 97.6(3)
N1 O2 Eu1 95.6(3)
N1 O1 Eu1 96.9(3)
O4 N2 O5 115.6(4)
O6 N2 O4 122.3(5)
O6 N2 O5 122.2(5)
C16 N11 Eu1 118.5(3)
C12 N11 C16 118.1(4)
C12 N11 Eu1 121.3(3)
C22 N21 Eu1 117.9(3)
C26 N21 C22 119.4(4)
C26 N21 Eu1 120.5(3)
C32 N31 Eu1 120.8(3)
C36 N31 C32 116.7(4)
C36 N31 Eu1 122.4(3)
C43 N45 C46 117.2(4)
C44 N42 N41 118.3(4)
N42 N41 Eu1 117.0(3)
C46 N41 N42 119.8(4)
C46 N41 Eu1 123.3(3)
O8 N3 O7 115.8(4)
O9 N3 O8 123.6(4)
O9 N3 O7 120.7(4)
O9 N3 Eu1 177.3(3)
O3 N1 O2 122.2(4)
O3 N1 O1 121.6(4)
O1 N1 O2 116.2(4)
N11 C16 C22 115.5(4)
N11 C16 C15 121.7(4)
C15 C16 C22 122.8(4)
N21 C22 C16 116.8(4)
N21 C22 C23 121.0(4)
C23 C22 C16 122.2(4)
N21 C26 C25 122.1(4)
N21 C26 C32 116.8(4)
C25 C26 C32 121.1(4)
C26 C25 H25 120.7
C24 C25 C26 118.7(4)
C24 C25 H25 120.7
C25 C24 H56 120.3
C23 C24 C25 119.4(5)
C23 C24 H56 120.3
C22 C23 H23 120.3
C24 C23 C22 119.4(5)
C24 C23 H23 120.3
N31 C32 C26 114.9(4)
N31 C32 C33 122.2(4)
C33 C32 C26 122.9(4)
N31 C36 C35 124.2(4)
N31 C36 C46 114.5(4)
C35 C36 C46 121.2(4)
C36 C35 H35 121.2
C34 C35 C36 117.5(5)
C34 C35 H35 121.2
C35 C34 H34 120.0
C33 C34 C35 120.1(4)
C33 C34 H34 120.0
C32 C33 H33 120.4
C34 C33 C32 119.2(4)
C34 C33 H33 120.4
N45 C46 C36 118.6(4)
N41 C46 N45 124.4(5)
N41 C46 C36 117.0(4)
N45 C43 C51 117.5(5)
N45 C43 C44 119.6(5)
C44 C43 C51 123.0(5)
C43 C51 C58 110.2(4)
C43 C51 C57 105.8(5)
C43 C51 C52 109.5(6)
C57 C51 C58 108.6(6)
C57 C51 C52 112.9(6)
C52 C51 C58 109.8(6)
C51 C58 H58A 109.5
C51 C58 H58B 109.5
C51 C58 H58C 109.5
H58A C58 H58B 109.5
H58A C58 H58C 109.5
H58B C58 H58C 109.5
C51 C57 H57A 109.5
C51 C57 H57B 109.5
C51 C57 H57C 109.5
H57A C57 H57B 109.5
H57A C57 H57C 109.5
H57B C57 H57C 109.5
C51 C52 H52A 109.1
C51 C52 H52B 109.1
H52A C52 H52B 107.8
C53 C52 C51 112.5(7)
C53 C52 H52A 109.1
C53 C52 H52B 109.1
C52 C53 H53A 108.9
C52 C53 H53B 108.9
C52 C53 C54 113.2(5)
H53A C53 H53B 107.8
C54 C53 H53A 108.9
C54 C53 H53B 108.9
C55 C54 C53 109.3(5)
C55 C54 C56 109.2(6)
C55 C54 C44 111.4(5)
C56 C54 C53 110.9(7)
C44 C54 C53 109.0(5)
C44 C54 C56 107.1(4)
C54 C55 H55A 109.5
C54 C55 H55B 109.5
C54 C55 H55C 109.5
H55A C55 H55B 109.5
H55A C55 H55C 109.5
H55B C55 H55C 109.5
C54 C56 H56A 109.5
C54 C56 H56B 109.5
C54 C56 H56C 109.5
H56A C56 H56B 109.5
H56A C56 H56C 109.5
H56B C56 H56C 109.5
N42 C44 C43 120.6(5)
N42 C44 C54 115.3(5)
C43 C44 C54 124.2(5)
C16 C15 H15 120.3
C14 C15 C16 119.4(5)
C14 C15 H15 120.3
C15 C14 H14 120.4
C15 C14 C13 119.3(4)
C13 C14 H14 120.4
C14 C13 H13 120.8
C12 C13 C14 118.3(4)
C12 C13 H13 120.8
N11 C12 C13 123.2(4)
N11 C12 H12 118.4
C13 C12 H12 118.4
N61 C62 C63 176.5(15)
C62 C63 H63A 109.5
C62 C63 H63B 109.5
C62 C63 H63C 109.5
H63A C63 H63B 109.5
H63A C63 H63C 109.5
H63B C63 H63C 109.5
N71 C72 C73 172.7(12)
C72 C73 H73A 109.5
C72 C73 H73B 109.5
C72 C73 H73C 109.5
H73A C73 H73B 109.5
H73A C73 H73C 109.5
H73B C73 H73C 109.5
O4 Eu1 O5 50.62(11)
O4 Eu1 O8 106.91(11)
O4 Eu1 N11 80.19(11)
O4 Eu1 N21 139.59(12)
O4 Eu1 N31 155.91(11)
O4 Eu1 N41 94.74(12)
O5 Eu1 O8 67.28(11)
O5 Eu1 N31 109.61(11)
O5 Eu1 N41 69.63(12)
O8 Eu1 N31 70.11(11)
O7 Eu1 O4 74.04(11)
O7 Eu1 O5 71.35(11)
O7 Eu1 O8 50.77(10)
O7 Eu1 O2 130.85(10)
O7 Eu1 N11 68.18(11)
O7 Eu1 N21 75.65(11)
O7 Eu1 N31 115.89(11)
O7 Eu1 N41 136.73(12)
O2 Eu1 O4 66.44(11)
O2 Eu1 O5 102.29(11)
O2 Eu1 O8 169.00(12)
O2 Eu1 N11 77.14(12)
O2 Eu1 N21 118.74(12)
O2 Eu1 N31 112.08(12)
O2 Eu1 N41 76.00(12)
O1 Eu1 O4 117.37(12)
O1 Eu1 O5 142.39(12)
O1 Eu1 O8 135.57(11)
O1 Eu1 O7 145.20(11)
O1 Eu1 O2 51.22(11)
O1 Eu1 N11 81.06(12)
O1 Eu1 N21 76.48(12)
O1 Eu1 N31 68.07(12)
O1 Eu1 N41 77.29(13)
N11 Eu1 O5 122.86(12)
N11 Eu1 O8 111.07(12)
N11 Eu1 N31 123.62(12)
N11 Eu1 N41 152.40(13)
N21 Eu1 O5 138.18(12)
N21 Eu1 O8 72.11(12)
N21 Eu1 N11 63.97(12)
N21 Eu1 N31 63.59(12)
N21 Eu1 N41 125.68(12)
N41 Eu1 O8 96.41(13)
N41 Eu1 N31 62.64(12)

loop_
_geom_bond_atom_site_label_1
_geom_bond_atom_site_label_2
_geom_bond_distance
O4 N2 1.271(5)
O4 Eu1 2.506(3)
O5 N2 1.271(5)
O5 Eu1 2.525(3)
O6 N2 1.217(5)
O8 N3 1.260(5)
O8 Eu1 2.541(4)
O9 N3 1.223(6)
O7 N3 1.287(5)
O7 Eu1 2.488(3)
O2 N1 1.273(5)
O2 Eu1 2.504(3)
O3 N1 1.212(6)
O1 N1 1.266(6)
O1 Eu1 2.481(3)
N11 C16 1.361(6)
N11 C12 1.339(6)
N11 Eu1 2.524(4)
N21 C22 1.349(6)
N21 C26 1.342(6)
N21 Eu1 2.523(4)
N31 C32 1.360(6)
N31 C36 1.358(6)
N31 Eu1 2.564(4)
N45 C46 1.341(6)
N45 C43 1.313(6)
N42 N41 1.343(6)
N42 C44 1.330(7)
N41 C46 1.331(6)
N41 Eu1 2.529(4)
C16 C22 1.480(6)
C16 C15 1.387(6)
C22 C23 1.406(7)
C26 C25 1.400(6)
C26 C32 1.486(6)
C25 H25 0.9500
C25 C24 1.383(7)
C24 H56 0.9500
C24 C23 1.382(7)
C23 H23 0.9500
C32 C33 1.391(6)
C36 C35 1.384(6)
C36 C46 1.478(7)
C35 H35 0.9500
C35 C34 1.381(7)
C34 H34 0.9500
C34 C33 1.379(7)
C33 H33 0.9500
C43 C51 1.515(7)
C43 C44 1.432(7)
C51 C58 1.537(8)
C51 C57 1.524(9)
C51 C52 1.526(10)
C58 H58A 0.9800
C58 H58B 0.9800
C58 H58C 0.9800
C57 H57A 0.9800
C57 H57B 0.9800
C57 H57C 0.9800
C52 H52A 0.9900
C52 H52B 0.9900
C52 C53 1.511(9)
C53 H53A 0.9900
C53 H53B 0.9900
C53 C54 1.561(9)
C54 C55 1.503(8)
C54 C56 1.534(8)
C54 C44 1.515(7)
C55 H55A 0.9800
C55 H55B 0.9800
C55 H55C 0.9800
C56 H56A 0.9800
C56 H56B 0.9800
C56 H56C 0.9800
C15 H15 0.9500
C15 C14 1.378(7)
C14 H14 0.9500
C14 C13 1.389(7)
C13 H13 0.9500
C13 C12 1.383(7)
C12 H12 0.9500
N61 C62 1.178(11)
C62 C63 1.498(13)
C63 H63A 0.9800
C63 H63B 0.9800
C63 H63C 0.9800
C72 N71 1.251(16)
C72 C73 1.391(15)
C73 H73A 0.9800
C73 H73B 0.9800
C73 H73C 0.9800

loop_
_geom_torsion_atom_site_label_1
_geom_torsion_atom_site_label_2
_geom_torsion_atom_site_label_3
_geom_torsion_atom_site_label_4
_geom_torsion
N2 O4 Eu1 O5 3.9(3)
N2 O4 Eu1 O8 43.4(3)
N2 O4 Eu1 O7 82.6(3)
N2 O4 Eu1 O2 -127.3(3)
N2 O4 Eu1 O1 -132.9(3)
N2 O4 Eu1 N11 152.6(3)
N2 O4 Eu1 N21 125.5(3)
N2 O4 Eu1 N31 -35.6(5)
N2 O4 Eu1 N41 -54.8(3)
N2 O5 Eu1 O4 -3.9(3)
N2 O5 Eu1 O8 -142.6(3)
N2 O5 Eu1 O7 -88.3(3)
N2 O5 Eu1 O2 41.0(3)
N2 O5 Eu1 O1 80.9(3)
N2 O5 Eu1 N11 -41.5(3)
N2 O5 Eu1 N21 -128.0(3)
N2 O5 Eu1 N31 160.1(3)
N2 O5 Eu1 N41 110.8(3)
N11 C16 C22 N21 -2.0(6)
N11 C16 C22 C23 179.3(4)
N11 C16 C15 C14 1.4(7)
N21 C22 C23 C24 -2.6(7)
N21 C26 C25 C24 0.7(7)
N21 C26 C32 N31 14.3(6)
N21 C26 C32 C33 -163.2(4)
N31 C32 C33 C34 1.8(7)
N31 C36 C35 C34 1.1(7)
N31 C36 C46 N45 -178.1(4)
N31 C36 C46 N41 2.1(6)
N45 C43 C51 C58 44.1(7)
N45 C43 C51 C57 -73.1(6)
N45 C43 C51 C52 164.9(5)
N45 C43 C44 N42 -5.4(7)
N45 C43 C44 C54 176.0(5)
N42 N41 C46 N45 -3.5(7)
N42 N41 C46 C36 176.4(4)
N42 N41 Eu1 O4 -6.0(3)
N42 N41 Eu1 O5 -50.7(3)
N42 N41 Eu1 O8 -113.6(3)
N42 N41 Eu1 O7 -77.6(4)
N42 N41 Eu1 O2 58.3(3)
N42 N41 Eu1 O1 111.1(3)
N42 N41 Eu1 N11 71.9(4)
N42 N41 Eu1 N21 173.9(3)
N42 N41 Eu1 N31 -177.3(4)
N41 N42 C44 C43 3.1(7)
N41 N42 C44 C54 -178.2(4)
N3 O8 Eu1 O4 51.3(3)
N3 O8 Eu1 O5 83.5(3)
N3 O8 Eu1 O7 -0.4(2)
N3 O8 Eu1 O2 102.6(6)
N3 O8 Eu1 O1 -133.4(3)
N3 O8 Eu1 N11 -34.4(3)
N3 O8 Eu1 N21 -86.2(3)
N3 O8 Eu1 N31 -153.9(3)
N3 O8 Eu1 N41 148.3(3)
N3 O7 Eu1 O4 -128.2(3)
N3 O7 Eu1 O5 -75.1(2)
N3 O7 Eu1 O8 0.4(2)
N3 O7 Eu1 O2 -165.4(2)
N3 O7 Eu1 O1 116.5(3)
N3 O7 Eu1 N11 146.2(3)
N3 O7 Eu1 N21 78.8(2)
N3 O7 Eu1 N31 28.2(3)
N3 O7 Eu1 N41 -48.5(3)
N1 O2 Eu1 O4 -173.4(3)
N1 O2 Eu1 O5 150.0(3)
N1 O2 Eu1 O8 132.0(5)
N1 O2 Eu1 O7 -134.1(3)
N1 O2 Eu1 O1 0.1(3)
N1 O2 Eu1 N11 -88.7(3)
N1 O2 Eu1 N21 -38.4(3)
N1 O2 Eu1 N31 32.7(3)
N1 O2 Eu1 N41 84.9(3)
N1 O1 Eu1 O4 6.5(3)
N1 O1 Eu1 O5 -53.6(4)
N1 O1 Eu1 O8 -168.4(3)
N1 O1 Eu1 O7 108.2(3)
N1 O1 Eu1 O2 -0.1(3)
N1 O1 Eu1 N11 80.5(3)
N1 O1 Eu1 N21 145.7(3)
N1 O1 Eu1 N31 -147.6(3)
N1 O1 Eu1 N41 -82.3(3)
C16 N11 C12 C13 0.9(7)
C16 N11 Eu1 O4 -138.9(3)
C16 N11 Eu1 O5 -110.3(3)
C16 N11 Eu1 O8 -34.4(3)
C16 N11 Eu1 O7 -62.2(3)
C16 N11 Eu1 O2 153.3(3)
C16 N11 Eu1 O1 101.2(3)
C16 N11 Eu1 N2 -127.2(3)
C16 N11 Eu1 N21 21.9(3)
C16 N11 Eu1 N31 45.1(4)
C16 N11 Eu1 N41 139.8(3)
C16 C22 C23 C24 176.1(4)
C16 C15 C14 C13 0.1(7)
C22 N21 C26 C25 -3.6(6)
C22 N21 C26 C32 175.0(4)
C22 N21 Eu1 O4 7.2(4)
C22 N21 Eu1 O5 88.2(3)
C22 N21 Eu1 O8 102.5(3)
C22 N21 Eu1 O7 49.6(3)
C22 N21 Eu1 O2 -79.5(3)
C22 N21 Eu1 O1 -109.4(3)
C22 N21 Eu1 N11 -22.8(3)
C22 N21 Eu1 N31 178.6(4)
C22 N21 Eu1 N41 -172.6(3)
C22 C16 C15 C14 -177.1(4)
C26 N21 C22 C16 -174.2(4)
C26 N21 C22 C23 4.5(6)
C26 N21 Eu1 O4 -155.8(3)
C26 N21 Eu1 O5 -74.8(4)
C26 N21 Eu1 O8 -60.5(3)
C26 N21 Eu1 O7 -113.4(3)
C26 N21 Eu1 O2 117.5(3)
C26 N21 Eu1 O1 87.6(3)
C26 N21 Eu1 N11 174.1(4)
C26 N21 Eu1 N31 15.6(3)
C26 N21 Eu1 N41 24.4(4)
C26 C25 C24 C23 1.3(7)
C26 C32 C33 C34 179.1(4)
C25 C26 C32 N31 -167.2(4)
C25 C26 C32 C33 15.4(7)
C25 C24 C23 C22 -0.3(7)
C32 N31 C36 C35 -1.6(7)
C32 N31 C36 C46 178.3(4)
C32 N31 Eu1 O4 159.0(3)
C32 N31 Eu1 O5 127.5(3)
C32 N31 Eu1 O8 71.9(3)
C32 N31 Eu1 O7 49.3(3)
C32 N31 Eu1 O2 -119.7(3)
C32 N31 Eu1 O1 -92.8(3)
C32 N31 Eu1 N11 -30.7(4)
C32 N31 Eu1 N21 -7.4(3)
C32 N31 Eu1 N41 -179.4(4)
C32 C26 C25 C24 -177.8(4)
C36 N31 C32 C26 -177.4(4)
C36 N31 C32 C33 0.1(6)
C36 N31 Eu1 O4 -23.8(5)
C36 N31 Eu1 O5 -55.3(4)
C36 N31 Eu1 O8 -110.9(3)
C36 N31 Eu1 O7 -133.5(3)
C36 N31 Eu1 O2 57.6(4)
C36 N31 Eu1 O1 84.4(3)
C36 N31 Eu1 N11 146.5(3)
C36 N31 Eu1 N21 169.8(4)
C36 N31 Eu1 N41 -2.2(3)
C36 C35 C34 C33 0.9(7)
C35 C36 C46 N45 1.9(7)
C35 C36 C46 N41 -178.0(4)
C35 C34 C33 C32 -2.3(7)
C46 N45 C43 C51 -176.4(4)
C46 N45 C43 C44 3.2(7)
C46 N41 Eu1 O4 174.8(4)
C46 N41 Eu1 O5 130.0(4)
C46 N41 Eu1 O8 67.1(4)
C46 N41 Eu1 O7 103.1(4)
C46 N41 Eu1 O2 -121.0(4)
C46 N41 Eu1 O1 -68.2(4)
C46 N41 Eu1 N11 -107.4(4)
C46 N41 Eu1 N21 -5.4(5)
C46 N41 Eu1 N31 3.5(3)
C46 C36 C35 C34 -178.8(4)
C43 N45 C46 N41 1.1(7)
C43 N45 C46 C36 -178.7(4)
C43 C51 C52 C53 47.7(9)
C51 C43 C44 N42 174.1(5)
C51 C43 C44 C54 -4.4(8)
C51 C52 C53 C54 -64.7(11)
C58 C51 C52 C53 168.8(7)
C57 C51 C52 C53 -69.9(9)
C52 C53 C54 C55 163.8(7)
C52 C53 C54 C56 -75.9(9)
C52 C53 C54 C44 41.8(9)
C53 C54 C44 N42 172.6(5)
C53 C54 C44 C43 -8.8(7)
C55 C54 C44 N42 52.0(6)
C55 C54 C44 C43 -129.4(5)
C56 C54 C44 N42 -67.4(7)
C56 C54 C44 C43 111.3(7)
C44 N42 N41 C46 1.1(7)
C44 N42 N41 Eu1 -178.2(3)
C44 C43 C51 C58 -135.5(5)
C44 C43 C51 C57 107.3(6)
C44 C43 C51 C52 -14.7(7)
C15 C16 C22 N21 176.6(4)
C15 C16 C22 C23 -2.2(7)
C15 C14 C13 C12 -1.1(7)
C14 C13 C12 N11 0.6(7)
C12 N11 C16 C22 176.7(4)
C12 N11 C16 C15 -1.9(6)
C12 N11 Eu1 O4 24.2(3)
C12 N11 Eu1 O5 52.8(4)
C12 N11 Eu1 O8 128.7(3)
C12 N11 Eu1 O7 100.9(4)
C12 N11 Eu1 O2 -43.6(3)
C12 N11 Eu1 O1 -95.7(4)
C12 N11 Eu1 N21 -175.0(4)
C12 N11 Eu1 N31 -151.8(3)
C12 N11 Eu1 N41 -57.1(5)
Eu1 O4 N2 O5 -6.7(4)
Eu1 O4 N2 O6 172.8(4)
Eu1 O5 N2 O4 6.6(4)
Eu1 O5 N2 O6 -172.9(4)
Eu1 O8 N3 O9 -178.9(4)
Eu1 O8 N3 O7 0.7(4)
Eu1 O7 N3 O8 -0.7(4)
Eu1 O7 N3 O9 178.9(4)
Eu1 O2 N1 O3 179.9(4)
Eu1 O2 N1 O1 -0.2(4)
Eu1 O1 N1 O2 0.2(4)
Eu1 O1 N1 O3 -179.9(4)
Eu1 N11 C16 C22 -19.7(5)
Eu1 N11 C16 C15 161.8(3)
Eu1 N11 C12 C13 -162.3(3)
Eu1 N21 C22 C16 22.6(5)
Eu1 N21 C22 C23 -158.7(3)
Eu1 N21 C26 C25 159.2(3)
Eu1 N21 C26 C32 -22.3(5)
Eu1 N31 C32 C26 -0.1(5)
Eu1 N31 C32 C33 177.4(3)
Eu1 N31 C36 C35 -178.9(4)
Eu1 N31 C36 C46 1.0(5)
Eu1 N41 C46 N45 175.8(3)
Eu1 N41 C46 C36 -4.4(6)
